data_7134388
loop_
_publ_author_name
'Zimmermann, Lisa'
'Land, Michael A.'
'Riesinger, Christoph'
'Macdonald, Charles L. B.'
'Scheer, Manfred'

_publ_section_title
;
 Synthesis of heteropnictogen ligands via PI transfer
;
_journal_issue 38
_journal_name_full 'Chemical Communications'
_journal_page_first 6973
_journal_page_last 6976
_journal_paper_doi 10.1039/D5CC01162K
_journal_volume 61
_journal_year 2025
_chemical_formula_moiety 'C7 H5 As1 Mo O2 P2'
_chemical_formula_sum 'C7 H5 As Mo O2 P2'
_chemical_formula_weight 353.91
_space_group_crystal_system orthorhombic
_space_group_IT_number 61
_space_group_name_Hall '-P 2ac 2ab'
_space_group_name_H-M_alt 'P b c a'
_atom_sites_solution_hydrogens geom
_atom_sites_solution_primary dual
_audit_creation_date 2024-10-01
_audit_creation_method
;
Olex2 1.5-alpha
(compiled 2024.02.16 svn.r378c4104 for OlexSys, GUI svn.r6928)
;
_audit_update_record
;
2025-03-03 deposited with the CCDC.	2025-04-07 downloaded from the CCDC.
;
_cell_angle_alpha 90
_cell_angle_beta 90
_cell_angle_gamma 90
_cell_formula_units_Z 8
_cell_length_a 10.8696(3)
_cell_length_b 7.5409(2)
_cell_length_c 24.3360(5)
_cell_measurement_reflns_used 10650
_cell_measurement_temperature 123.00(10)
_cell_measurement_theta_max 40.2480
_cell_measurement_theta_min 2.5040
_cell_volume 1994.74(9)
_computing_cell_refinement 'CrysAlisPro 1.171.42.51a (Rigaku OD, 2022)'
_computing_data_collection 'CrysAlisPro 1.171.42.51a (Rigaku OD, 2022)'
_computing_data_reduction 'CrysAlisPro 1.171.42.51a (Rigaku OD, 2022)'
_computing_molecular_graphics 'Olex2 1.5-alpha (Dolomanov et al., 2009)'
_computing_publication_material 'Olex2 1.5-alpha (Dolomanov et al., 2009)'
_computing_structure_refinement 'SHELXL 2018/3 (Sheldrick, 2015)'
_computing_structure_solution 'SHELXT 2018/2 (Sheldrick, 2018)'
_diffrn_ambient_environment N~2~
_diffrn_ambient_temperature 123.00(10)
_diffrn_detector 'Hybrid Pixel Array Detector'
_diffrn_detector_area_resol_mean 10.0000
_diffrn_detector_type 'HyPix-Arc 150'
_diffrn_measured_fraction_theta_full 0.999
_diffrn_measured_fraction_theta_max 0.999
_diffrn_measurement_details
;
List of Runs (angles in degrees, time in seconds):

  # Type    Start    End  Width  t~exp~   \w     \q     \k     \f   Frames
#--------------------------------------------------------------------------
  1  \w    -17.00  14.00   0.50    5.00    --  -10.90  98.00  27.00   62
  2  \w    -17.00   8.00   0.50    5.00    --  -10.90  25.00-124.00   50
  3  \w    -53.00 -28.00   0.50    5.00    --  -10.90 -25.00  71.00   50
  4  \w    -31.00  -6.00   0.50    5.00    --   11.05 -25.00  71.00   50
  5  \w     -1.00  32.00   0.50    5.00    --   11.05  25.00-124.00   66
  6  \w     20.00  56.00   0.50    5.00    --   11.05  57.00 -73.37   72
  7  \w    -38.00  20.00   0.50    5.00    --   11.05 -26.00   5.58  116
  8  \w    -38.00  17.00   0.50    5.00    --   11.05 -27.00 -46.27  110
  9  \w      8.00  43.00   0.50    5.00    --   11.05  83.00  10.37   70
 10  \w    -25.00  51.00   0.50    5.00    --   11.05   0.00  30.00  152
 11  \w     23.00  53.00   0.50    5.00    --   11.05  57.00  58.96   60
 12  \w      3.00  28.00   0.50    5.00    --   11.05  97.00  90.99   50
;
_diffrn_measurement_device 'four-circle diffractometer'
_diffrn_measurement_device_type 'XtaLAB Synergy R, DW system, HyPix-Arc 150'
_diffrn_measurement_method '\w scans'
_diffrn_orient_matrix_type 'CrysAlisPro convention (1999,Acta A55,543-557)'
_diffrn_orient_matrix_UB_11 -0.0556634000
_diffrn_orient_matrix_UB_12 -0.0271571000
_diffrn_orient_matrix_UB_13 -0.0126637000
_diffrn_orient_matrix_UB_21 0.0267060000
_diffrn_orient_matrix_UB_22 0.0135309000
_diffrn_orient_matrix_UB_23 -0.0262605000
_diffrn_orient_matrix_UB_31 0.0210839000
_diffrn_orient_matrix_UB_32 -0.0890277000
_diffrn_orient_matrix_UB_33 -0.0001328000
_diffrn_radiation_monochromator mirror
_diffrn_radiation_probe x-ray
_diffrn_radiation_type 'Mo K\a'
_diffrn_radiation_wavelength 0.71073
_diffrn_reflns_av_R_equivalents 0.0678
_diffrn_reflns_av_unetI/netI 0.0268
_diffrn_reflns_Laue_measured_fraction_full 0.999
_diffrn_reflns_Laue_measured_fraction_max 0.999
_diffrn_reflns_limit_h_max 15
_diffrn_reflns_limit_h_min -15
_diffrn_reflns_limit_k_max 10
_diffrn_reflns_limit_k_min -10
_diffrn_reflns_limit_l_max 34
_diffrn_reflns_limit_l_min -34
_diffrn_reflns_number 39262
_diffrn_reflns_point_group_measured_fraction_full 0.999
_diffrn_reflns_point_group_measured_fraction_max 0.999
_diffrn_reflns_theta_full 25.242
_diffrn_reflns_theta_max 30.499
_diffrn_reflns_theta_min 2.513
_diffrn_source 'Rotating-anode X-ray tube'
_diffrn_source_type 'Rigaku (Mo) X-ray Source'
_exptl_absorpt_coefficient_mu 4.888
_exptl_absorpt_correction_T_max 1.000
_exptl_absorpt_correction_T_min 0.835
_exptl_absorpt_correction_type gaussian
_exptl_absorpt_process_details
;
CrysAlisPro 1.171.42.51a (Rigaku Oxford Diffraction, 2022)
Numerical absorption correction based on gaussian integration over
a multifaceted crystal model
Empirical absorption correction using spherical harmonics,
implemented in SCALE3 ABSPACK scaling algorithm.
;
_exptl_crystal_colour 'clear intense yellow'
_exptl_crystal_density_diffrn 2.357
_exptl_crystal_description block
_exptl_crystal_F_000 1344
_exptl_crystal_size_max 0.1
_exptl_crystal_size_mid 0.08
_exptl_crystal_size_min 0.06
_refine_diff_density_max 1.395
_refine_diff_density_min -1.018
_refine_diff_density_rms 0.138
_refine_ls_extinction_method none
_refine_ls_goodness_of_fit_ref 1.086
_refine_ls_hydrogen_treatment constr
_refine_ls_matrix_type full
_refine_ls_number_parameters 172
_refine_ls_number_reflns 3047
_refine_ls_number_restraints 226
_refine_ls_restrained_S_all 1.053
_refine_ls_R_factor_all 0.0457
_refine_ls_R_factor_gt 0.0344
_refine_ls_shift/su_max 0.001
_refine_ls_shift/su_mean 0.000
_refine_ls_structure_factor_coef Fsqd
_refine_ls_weighting_details 'w=1/[\s^2^(Fo^2^)+(0.0434P)^2^+2.6221P] where P=(Fo^2^+2Fc^2^)/3'
_refine_ls_weighting_scheme calc
_refine_ls_wR_factor_gt 0.0796
_refine_ls_wR_factor_ref 0.0834
_reflns_Friedel_coverage 0.000
_reflns_number_gt 2562
_reflns_number_total 3047
_reflns_threshold_expression 'I > 2\s(I)'
_cod_data_source_file d5cc01162k3.cif
_cod_data_source_block lz703_fr1_mo_abs
_cod_depositor_comments 'Adding full bibliography for 7134388--7134391.cif.'
_cod_database_code 7134388
_shelx_shelxl_version_number 2018/3
_chemical_oxdiff_formula 'C7 H5 O2 Mo P2 As'
_shelx_space_group_comment
;
The symmetry employed for this shelxl refinement is uniquely defined
by the following loop, which should always be used as a source of
symmetry information in preference to the above space-group names.
They are only intended as comments.
;
_shelx_estimated_absorpt_t_max 0.758
_shelx_estimated_absorpt_t_min 0.641
_olex2_refinement_description
;
1. Fixed Uiso
 At 1.2 times of:
  All C(H) groups
2. Restrained distances
 P3-Mo1
 2.6 with sigma of 0.02
 P4-P1 \\sim P5-P2 \\sim P6-P3
 with sigma of 0.02
 As1-P4 \\sim As3-P3 \\sim As2-P2
 with sigma of 0.02
 As1-P1 \\sim As3-P6 \\sim As2-P5
 with sigma of 0.02
3. Uiso/Uaniso restraints and constraints
As1 \\sim P1 \\sim P4 \\sim As3 \\sim P6 \\sim P3 \\sim As2 \\sim P2 \\sim P5:
within 2.5A with sigma of 0.01 and sigma for terminal atoms of 0.02 within 2.5A
4. Others
 Fixed Sof: As1(0.68) P1(0.68) P4(0.68) As3(0.2) P6(0.2) P3(0.2) As2(0.12)
 P2(0.12) P5(0.12)
5.a Aromatic/amide H refined with riding coordinates:
 C4(H4), C7(H7), C2(H2), C5(H5), C3(H3)
;
_olex2_submission_special_instructions 'No special instructions were received'
_oxdiff_exptl_absorpt_empirical_details
;
Empirical correction (ABSPACK) includes:
- Absorption correction using spherical harmonics
- Frame scaling
;
_oxdiff_exptl_absorpt_empirical_full_max 1.498
_oxdiff_exptl_absorpt_empirical_full_min 0.510

loop_
_space_group_symop_operation_xyz
'x, y, z'
'-x+1/2, -y, z+1/2'
'-x, y+1/2, -z+1/2'
'x+1/2, -y+1/2, -z'
'-x, -y, -z'
'x-1/2, y, -z-1/2'
'x, -y-1/2, z-1/2'
'-x-1/2, y-1/2, z'

loop_
_atom_site_label
_atom_site_type_symbol
_atom_site_fract_x
_atom_site_fract_y
_atom_site_fract_z
_atom_site_U_iso_or_equiv
_atom_site_adp_type
_atom_site_occupancy
_atom_site_site_symmetry_order
_atom_site_calc_flag
_atom_site_refinement_flags_posn
_atom_site_refinement_flags_adp
_atom_site_refinement_flags_occupancy
_atom_site_disorder_assembly
_atom_site_disorder_group
Mo1 Mo 0.49564(2) 0.52703(4) 0.61727(2) 0.01550(8) Uani 1 1 d D . . . .
As1 As 0.3554(3) 0.5003(4) 0.70454(11) 0.0196(4) Uani 0.68 1 d D U P A 1
P1 P 0.3799(6) 0.2482(12) 0.6553(3) 0.0194(8) Uani 0.68 1 d D U P A 1
P4 P 0.5346(8) 0.3393(11) 0.7033(5) 0.0194(9) Uani 0.68 1 d D U P A 1
O1 O 0.5754(2) 0.2202(3) 0.53781(10) 0.0282(5) Uani 1 1 d . . . . .
O2 O 0.2584(2) 0.5449(4) 0.54330(10) 0.0313(6) Uani 1 1 d . . . . .
C1 C 0.5462(3) 0.3283(4) 0.56793(13) 0.0207(6) Uani 1 1 d . . . . .
C4 C 0.5243(3) 0.8208(4) 0.59171(14) 0.0220(6) Uani 1 1 d . . . . .
H4 H 0.461559 0.884426 0.572996 0.026 Uiso 1 1 calc R U . . .
C6 C 0.3425(3) 0.5377(4) 0.57163(13) 0.0214(6) Uani 1 1 d . . . . .
C7 C 0.6908(3) 0.6423(5) 0.60921(15) 0.0271(7) Uani 1 1 d . . . . .
H7 H 0.759167 0.565363 0.604377 0.032 Uiso 1 1 calc R U . . .
C2 C 0.5413(3) 0.8143(4) 0.64922(14) 0.0248(6) Uani 1 1 d . . . . .
H2 H 0.492292 0.873264 0.675879 0.030 Uiso 1 1 calc R U . . .
C5 C 0.6442(3) 0.7044(5) 0.66021(15) 0.0276(7) Uani 1 1 d . . . . .
H5 H 0.676283 0.677079 0.695515 0.033 Uiso 1 1 calc R U . . .
C3 C 0.6172(3) 0.7158(4) 0.56672(14) 0.0243(7) Uani 1 1 d . . . . .
H3 H 0.628154 0.697920 0.528395 0.029 Uiso 1 1 calc R U . . .
As3 As 0.3597(9) 0.2550(18) 0.6484(5) 0.0168(12) Uani 0.2 1 d D U P A 2
P6 P 0.524(2) 0.316(5) 0.7009(15) 0.0169(19) Uani 0.2 1 d D U P A 2
P3 P 0.369(3) 0.492(4) 0.7076(9) 0.0151(18) Uani 0.2 1 d D U P A 2
As2 As 0.5318(17) 0.316(3) 0.6957(8) 0.0154(16) Uani 0.12 1 d D U P A 3
P2 P 0.347(2) 0.280(3) 0.6525(12) 0.0154(19) Uani 0.12 1 d D U P A 3
P5 P 0.365(3) 0.485(4) 0.7136(10) 0.0150(19) Uani 0.12 1 d D U P A 3

loop_
_atom_site_aniso_label
_atom_site_aniso_U_11
_atom_site_aniso_U_22
_atom_site_aniso_U_33
_atom_site_aniso_U_23
_atom_site_aniso_U_13
_atom_site_aniso_U_12
Mo1 0.01479(12) 0.01498(14) 0.01672(13) 0.00048(9) -0.00013(8) -0.00070(8)
As1 0.0198(7) 0.0226(6) 0.0164(6) 0.0031(5) 0.0022(5) 0.0037(4)
P1 0.023(2) 0.0174(11) 0.0177(16) 0.0022(10) -0.0058(11) -0.0058(14)
P4 0.0235(13) 0.018(2) 0.0169(18) 0.0014(13) -0.0002(11) 0.0003(12)
O1 0.0345(13) 0.0253(13) 0.0249(12) -0.0056(9) -0.0010(10) 0.0076(10)
O2 0.0219(11) 0.0436(15) 0.0284(13) -0.0024(11) -0.0050(10) 0.0038(11)
C1 0.0197(14) 0.0220(15) 0.0205(14) 0.0038(12) -0.0010(11) 0.0016(12)
C4 0.0238(15) 0.0138(14) 0.0285(16) 0.0050(12) 0.0004(12) -0.0016(11)
C6 0.0198(14) 0.0217(16) 0.0228(15) -0.0020(12) 0.0021(11) 0.0006(11)
C7 0.0168(14) 0.0238(16) 0.0406(19) 0.0032(14) 0.0009(13) -0.0061(12)
C2 0.0327(17) 0.0169(15) 0.0248(15) -0.0017(12) 0.0024(13) -0.0065(13)
C5 0.0264(16) 0.0279(18) 0.0284(17) 0.0051(13) -0.0096(13) -0.0121(13)
C3 0.0287(16) 0.0188(15) 0.0254(15) 0.0021(12) 0.0045(13) -0.0057(12)
As3 0.017(3) 0.018(2) 0.015(2) 0.0006(16) -0.0061(17) -0.0065(18)
P6 0.023(3) 0.015(3) 0.013(4) 0.006(3) 0.000(3) 0.001(3)
P3 0.016(3) 0.019(3) 0.011(3) 0.004(3) -0.002(3) 0.004(3)
As2 0.021(2) 0.013(3) 0.013(3) 0.000(2) 0.002(2) 0.004(2)
P2 0.017(3) 0.013(4) 0.016(3) 0.002(3) 0.002(3) 0.000(3)
P5 0.017(3) 0.014(3) 0.014(4) 0.009(3) -0.003(3) 0.002(3)

loop_
_atom_type_symbol
_atom_type_description
_atom_type_scat_dispersion_real
_atom_type_scat_dispersion_imag
_atom_type_scat_source
C C 0.0033 0.0016 'International Tables Vol C Tables 4.2.6.8 and 6.1.1.4'
H H 0.0000 0.0000 'International Tables Vol C Tables 4.2.6.8 and 6.1.1.4'
As As 0.0499 2.0058 'International Tables Vol C Tables 4.2.6.8 and 6.1.1.4'
Mo Mo -1.6832 0.6857 'International Tables Vol C Tables 4.2.6.8 and 6.1.1.4'
O O 0.0106 0.0060 'International Tables Vol C Tables 4.2.6.8 and 6.1.1.4'
P P 0.1023 0.0942 'International Tables Vol C Tables 4.2.6.8 and 6.1.1.4'

loop_
_exptl_crystal_face_index_h
_exptl_crystal_face_index_k
_exptl_crystal_face_index_l
_exptl_crystal_face_perp_dist
1 -1 0 0.0363
11 7 7 0.0370
-7 10 -1 0.0325
-12 -6 -7 0.0612
5 -10 0 0.0406
-4 2 32 0.0160
-10 -7 15 0.0476
12 -6 -11 0.0457
-8 -9 -6 0.0560
-12 6 -4 0.0420
9 -7 16 0.0400
-7 -5 -27 0.0567
-9 7 -16 0.0400
2 -3 -33 0.0398
-2 5 -30 0.0332
10 4 -23 0.0424
8 -9 -8 0.0372
7 7 -20 0.0394
-3 3 33 0.0146

loop_
_geom_angle_atom_site_label_1
_geom_angle_atom_site_label_2
_geom_angle_atom_site_label_3
_geom_angle
_geom_angle_site_symmetry_1
_geom_angle_site_symmetry_3
_geom_angle_publ_flag
C1 Mo1 P4 91.8(2) . . ?
C1 Mo1 C4 121.19(12) . . ?
C1 Mo1 C6 85.72(13) . . ?
C1 Mo1 C7 88.78(13) . . ?
C1 Mo1 C2 146.19(13) . . ?
C1 Mo1 C5 120.48(13) . . ?
C1 Mo1 C3 89.14(12) . . ?
C1 Mo1 P6 88.8(8) . . ?
C1 Mo1 P3 125.1(6) . . ?
C1 Mo1 As2 86.4(4) . . ?
C1 Mo1 P2 80.4(5) . . ?
C4 Mo1 P4 136.38(18) . . ?
C4 Mo1 C2 35.15(12) . . ?
C4 Mo1 C5 58.82(12) . . ?
C4 Mo1 P6 140.9(7) . . ?
C4 Mo1 P3 113.2(6) . . ?
C4 Mo1 As2 141.8(5) . . ?
C4 Mo1 P2 148.3(5) . . ?
C6 Mo1 P4 127.8(2) . . ?
C6 Mo1 C4 85.66(12) . . ?
C6 Mo1 C7 134.72(13) . . ?
C6 Mo1 C2 108.73(13) . . ?
C6 Mo1 C5 142.86(13) . . ?
C6 Mo1 C3 98.97(13) . . ?
C6 Mo1 P6 124.0(6) . . ?
C6 Mo1 P3 91.9(7) . . ?
C6 Mo1 As2 125.2(5) . . ?
C6 Mo1 P2 72.3(6) . . ?
C7 Mo1 P4 97.2(2) . . ?
C7 Mo1 C4 59.54(12) . . ?
C7 Mo1 C2 59.08(13) . . ?
C7 Mo1 C5 35.60(13) . . ?
C7 Mo1 P6 100.8(6) . . ?
C7 Mo1 P3 126.6(6) . . ?
C7 Mo1 As2 99.2(5) . . ?
C7 Mo1 P2 150.3(6) . . ?
C2 Mo1 P4 101.77(18) . . ?
C2 Mo1 P6 106.2(7) . . ?
C2 Mo1 P3 85.8(6) . . ?
C2 Mo1 As2 107.4(5) . . ?
C2 Mo1 P2 132.7(5) . . ?
C5 Mo1 P4 80.64(19) . . ?
C5 Mo1 C2 35.12(12) . . ?
C5 Mo1 P6 85.2(6) . . ?
C5 Mo1 P3 92.6(6) . . ?
C5 Mo1 As2 85.2(5) . . ?
C5 Mo1 P2 133.5(6) . . ?
C3 Mo1 P4 133.2(2) . . ?
C3 Mo1 C4 35.79(12) . . ?
C3 Mo1 C7 35.96(12) . . ?
C3 Mo1 C2 59.06(12) . . ?
C3 Mo1 C5 59.27(12) . . ?
C3 Mo1 P6 136.7(6) . . ?
C3 Mo1 P3 144.9(6) . . ?
C3 Mo1 As2 135.1(5) . . ?
C3 Mo1 P2 166.7(6) . . ?
P6 Mo1 P3 48.8(6) . . ?
As2 Mo1 P2 52.9(6) . . ?
P1 As1 Mo1 64.4(2) . . ?
P1 As1 P4 56.5(2) . . ?
P4 As1 Mo1 62.4(3) . . ?
As1 P1 Mo1 64.5(2) . . ?
P4 P1 Mo1 64.0(4) . . ?
P4 P1 As1 62.5(3) . . ?
As1 P4 Mo1 65.1(3) . . ?
P1 P4 Mo1 66.8(4) . . ?
P1 P4 As1 61.0(4) . . ?
O1 C1 Mo1 176.9(3) . . ?
Mo1 C4 H4 120.9 . . ?
C2 C4 Mo1 73.67(18) . . ?
C2 C4 H4 125.9 . . ?
C2 C4 C3 108.2(3) . . ?
C3 C4 Mo1 71.22(18) . . ?
C3 C4 H4 125.9 . . ?
O2 C6 Mo1 176.7(3) . . ?
Mo1 C7 H7 120.0 . . ?
C5 C7 Mo1 73.78(19) . . ?
C5 C7 H7 126.1 . . ?
C3 C7 Mo1 71.93(18) . . ?
C3 C7 H7 126.1 . . ?
C3 C7 C5 107.8(3) . . ?
Mo1 C2 H2 122.6 . . ?
C4 C2 Mo1 71.18(18) . . ?
C4 C2 H2 125.9 . . ?
C4 C2 C5 108.1(3) . . ?
C5 C2 Mo1 71.99(19) . . ?
C5 C2 H2 125.9 . . ?
Mo1 C5 H5 122.2 . . ?
C7 C5 Mo1 70.62(19) . . ?
C7 C5 H5 126.0 . . ?
C2 C5 Mo1 72.89(18) . . ?
C2 C5 C7 108.0(3) . . ?
C2 C5 H5 126.0 . . ?
Mo1 C3 H3 120.6 . . ?
C4 C3 Mo1 72.99(18) . . ?
C4 C3 C7 107.9(3) . . ?
C4 C3 H3 126.1 . . ?
C7 C3 Mo1 72.11(18) . . ?
C7 C3 H3 126.1 . . ?
P6 As3 Mo1 63.7(11) . . ?
P6 As3 P3 56.4(7) . . ?
P3 As3 Mo1 63.3(6) . . ?
As3 P6 Mo1 65.5(9) . . ?
P3 P6 Mo1 65.8(9) . . ?
P3 P6 As3 62.9(8) . . ?
As3 P3 Mo1 64.8(5) . . ?
P6 P3 Mo1 65.5(12) . . ?
P6 P3 As3 60.6(8) . . ?
P2 As2 Mo1 65.6(10) . . ?
P5 As2 Mo1 70.3(10) . . ?
P5 As2 P2 56.5(7) . . ?
As2 P2 Mo1 61.5(9) . . ?
P5 P2 Mo1 70.0(10) . . ?
P5 P2 As2 61.1(8) . . ?
As2 P5 Mo1 59.2(10) . . ?
P2 P5 Mo1 62.8(9) . . ?
P2 P5 As2 62.4(8) . . ?

loop_
_geom_bond_atom_site_label_1
_geom_bond_atom_site_label_2
_geom_bond_distance
_geom_bond_site_symmetry_2
_geom_bond_publ_flag
Mo1 P4 2.562(11) . ?
Mo1 C1 1.997(3) . ?
Mo1 C4 2.322(3) . ?
Mo1 C6 2.003(3) . ?
Mo1 C7 2.301(3) . ?
Mo1 C2 2.354(3) . ?
Mo1 C5 2.343(3) . ?
Mo1 C3 2.299(3) . ?
Mo1 P6 2.60(4) . ?
Mo1 P3 2.607(18) . ?
Mo1 As2 2.52(2) . ?
Mo1 P2 2.61(3) . ?
As1 P1 2.263(9) . ?
As1 P4 2.296(8) . ?
P1 P4 2.159(8) . ?
O1 C1 1.141(4) . ?
O2 C6 1.146(4) . ?
C4 H4 0.9500 . ?
C4 C2 1.412(5) . ?
C4 C3 1.420(5) . ?
C7 H7 0.9500 . ?
C7 C5 1.420(5) . ?
C7 C3 1.420(5) . ?
C2 H2 0.9500 . ?
C2 C5 1.417(5) . ?
C5 H5 0.9500 . ?
C3 H3 0.9500 . ?
As3 P6 2.25(2) . ?
As3 P3 2.30(2) . ?
P6 P3 2.15(2) . ?
As2 P2 2.287(19) . ?
As2 P5 2.26(2) . ?
P2 P5 2.15(2) . ?

loop_
_geom_torsion_atom_site_label_1
_geom_torsion_atom_site_label_2
_geom_torsion_atom_site_label_3
_geom_torsion_atom_site_label_4
_geom_torsion
_geom_torsion_site_symmetry_1
_geom_torsion_site_symmetry_2
_geom_torsion_site_symmetry_3
_geom_torsion_site_symmetry_4
_geom_torsion_publ_flag
Mo1 C4 C2 C5 62.9(2) . . . . ?
Mo1 C4 C3 C7 -64.1(2) . . . . ?
Mo1 C7 C5 C2 -63.7(2) . . . . ?
Mo1 C7 C3 C4 64.7(2) . . . . ?
Mo1 C2 C5 C7 62.3(2) . . . . ?
C4 C2 C5 Mo1 -62.4(2) . . . . ?
C4 C2 C5 C7 -0.1(4) . . . . ?
C2 C4 C3 Mo1 64.9(2) . . . . ?
C2 C4 C3 C7 0.8(4) . . . . ?
C5 C7 C3 Mo1 -65.6(2) . . . . ?
C5 C7 C3 C4 -0.8(4) . . . . ?
C3 C4 C2 Mo1 -63.3(2) . . . . ?
C3 C4 C2 C5 -0.4(4) . . . . ?
C3 C7 C5 Mo1 64.3(2) . . . . ?
C3 C7 C5 C2 0.6(4) . . . . ?

loop_
_exptl_oxdiff_crystal_face_indexfrac_h
_exptl_oxdiff_crystal_face_indexfrac_k
_exptl_oxdiff_crystal_face_indexfrac_l
_exptl_oxdiff_crystal_face_x
_exptl_oxdiff_crystal_face_y
_exptl_oxdiff_crystal_face_z
1.0000 -1.0000 -0.0000 -0.0285 0.0132 0.1101
10.7394 7.3065 6.6261 -0.8801 0.2117 -0.4249
-6.8463 9.5044 -0.9940 0.1356 -0.0281 -0.9904
-12.1991 -6.0629 -7.0166 0.9326 -0.2236 0.2835
4.8570 -10.0818 0.1202 0.0019 -0.0099 0.9999
-4.2896 1.9904 32.2989 -0.2243 -0.9358 -0.2719
-9.5450 -6.8126 15.4348 0.5209 -0.7524 0.4032
11.8046 -5.8545 -11.0236 -0.3585 0.5255 0.7716
-8.4831 -8.6566 -6.0636 0.7841 -0.1844 0.5926
-12.3955 6.1179 -4.0958 0.5757 -0.1407 -0.8055
9.0185 -6.9820 16.1586 -0.5170 -0.2780 0.8096
-6.8693 -4.5365 -26.9415 0.8467 0.4627 0.2626
-9.0185 6.9820 -16.1586 0.5170 0.2780 -0.8096
1.5976 -3.0271 -32.6845 0.4072 0.8600 0.3075
-2.3078 4.8013 -30.1626 0.3800 0.7954 -0.4721
10.0112 3.9909 -22.5776 -0.3797 0.9143 -0.1412
8.4327 -8.5242 -7.9711 -0.1370 0.3192 0.9377
7.2171 7.0122 -20.1194 -0.3374 0.8160 -0.4694
-2.9536 2.5777 32.6138 -0.3186 -0.9005 -0.2961
